data_4084170
loop_
_publ_author_name
'Yasuda, Makoto'
'Nagano, Yoshitaka'
'Yunoki, Hiroshi'
'Tsuruwa, Kensuke'
'Baba, Akio'

_publ_section_title
;
 Chiral Transfer in the Reaction of Aminoallylic Stannanes with Carbonyls
 in Two Different Modes using Tin(II) and Indium(III) Halides for the
 Synthesis of Each Enantiomer
;
_journal_issue 15
_journal_name_full Organometallics
_journal_page_first 3924
_journal_paper_doi 10.1021/om500768e
_journal_volume 33
_journal_year 2014
_chemical_formula_moiety 'C17 H15 Br2 In N2 O2'
_chemical_formula_sum 'C17 H15 Br2 In N2 O2'
_chemical_formula_weight 553.95
_space_group_IT_number 2
_symmetry_cell_setting triclinic
_symmetry_Int_Tables_number 2
_symmetry_space_group_name_Hall '-P 1'
_symmetry_space_group_name_H-M 'P -1'
_atom_sites_solution_hydrogens geom
_atom_sites_solution_primary direct
_atom_sites_solution_secondary difmap
_cell_angle_alpha 106.618(3)
_cell_angle_beta 97.246(3)
_cell_angle_gamma 108.879(3)
_cell_formula_units_Z 2
_cell_length_a 8.2251(8)
_cell_length_b 10.5174(9)
_cell_length_c 12.2518(11)
_cell_measurement_reflns_used 6829
_cell_measurement_temperature 123
_cell_measurement_theta_max 30.50
_cell_measurement_theta_min 3.23
_cell_volume 932.59(15)
_computing_cell_refinement 'RAPID AUTO'
_computing_data_collection 'RAPID AUTO (Rigaku, ????)'
_computing_data_reduction 'RAPID AUTO'
_computing_molecular_graphics 'CrystalStructure 4.0'
_computing_publication_material 'CrystalStructure 4.0 (Rigaku, 2010)'
_computing_structure_refinement 'CRYSTALS (Carruthers, et al., 1999)'
_computing_structure_solution 'SIR92 (Altomare, et al., 1994)'
_diffrn_ambient_temperature 123
_diffrn_detector_area_resol_mean 10.000
_diffrn_measured_fraction_theta_full 0.999
_diffrn_measured_fraction_theta_max 0.999
_diffrn_measurement_device_type 'Rigaku R-AXIS RAPID'
_diffrn_measurement_method \w
_diffrn_radiation_type 'Mo K\a'
_diffrn_radiation_wavelength 0.71075
_diffrn_reflns_av_R_equivalents 0.1483
_diffrn_reflns_limit_h_max 10
_diffrn_reflns_limit_h_min -10
_diffrn_reflns_limit_k_max 13
_diffrn_reflns_limit_k_min -13
_diffrn_reflns_limit_l_max 15
_diffrn_reflns_limit_l_min -15
_diffrn_reflns_number 13319
_diffrn_reflns_theta_full 27.49
_diffrn_reflns_theta_max 27.49
_diffrn_standards_number 0
_exptl_absorpt_coefficient_mu 5.574
_exptl_absorpt_correction_T_max 0.757
_exptl_absorpt_correction_T_min 0.388
_exptl_absorpt_correction_type multi-scan
_exptl_absorpt_process_details 'ABSCOR (Rigaku, 1995)'
_exptl_crystal_colour colorless
_exptl_crystal_density_diffrn 1.973
_exptl_crystal_density_method 'not measured'
_exptl_crystal_description prism
_exptl_crystal_F_000 532.00
_exptl_crystal_size_max 0.100
_exptl_crystal_size_mid 0.100
_exptl_crystal_size_min 0.050
_refine_diff_density_max 2.230
_refine_diff_density_min -1.570
_refine_ls_extinction_method none
_refine_ls_goodness_of_fit_ref 1.371
_refine_ls_hydrogen_treatment constr
_refine_ls_number_parameters 241
_refine_ls_number_reflns 2531
_refine_ls_R_factor_gt 0.0693
_refine_ls_shift/su_max 0.000
_refine_ls_structure_factor_coef F
_refine_ls_weighting_details 'w = 1/\s^2^(Fo)'
_refine_ls_weighting_scheme sigma
_refine_ls_wR_factor_ref 0.0515
_reflns_number_gt 1963
_reflns_number_total 4268
_reflns_threshold_expression F>2.0\s(F)
_cod_data_source_file om500768e_si_008.cif
_cod_data_source_block 1010
_cod_depositor_comments 'Adding full bibliography for 4084164--4084171.cif.'
_cod_original_cell_volume 932.60(15)
_cod_database_code 4084170

loop_
_symmetry_equiv_pos_site_id
_symmetry_equiv_pos_as_xyz
1 +X,+Y,+Z
2 -X,-Y,-Z

loop_
_atom_site_label
_atom_site_type_symbol
_atom_site_fract_x
_atom_site_fract_y
_atom_site_fract_z
_atom_site_U_iso_or_equiv
_atom_site_adp_type
_atom_site_occupancy
_atom_site_symmetry_multiplicity
_atom_site_calc_flag
_atom_site_refinement_flags
In1 In 0.2208(4) 0.2461(4) 0.1664(3) 0.0322(6) Uiso 0.8000 2 d .
In2 In 0.2275(18) 0.2127(14) 0.1648(13) 0.031(5) Uiso 0.1000 2 d .
In3 In 0.211(3) 0.270(2) 0.1827(17) 0.055(8) Uiso 0.1000 2 d .
Br1 Br 0.2824(10) 0.4848(8) 0.3058(7) 0.046(3) Uiso 0.5000 2 d .
Br2 Br -0.0104(6) 0.1802(6) -0.0150(5) 0.0371(13) Uiso 0.5000 2 d .
Br3 Br 0.2898(13) 0.4807(10) 0.3281(8) 0.029(3) Uiso 0.2500 2 d .
Br4 Br 0.2638(10) 0.5080(8) 0.3049(10) 0.031(3) Uiso 0.2500 2 d .
Br5 Br -0.0172(13) 0.2101(9) -0.0086(9) 0.030(3) Uiso 0.2500 2 d .
Br6 Br -0.0379(10) 0.1852(12) 0.0085(7) 0.035(2) Uiso 0.2500 2 d .
O1 O -0.0053(10) 0.1291(9) 0.2515(8) 0.051(3) Uani 1.0 2 d .
O2 O 0.3424(12) -0.1109(8) 0.3338(7) 0.051(3) Uani 1.0 2 d .
N1 N 0.2069(12) 0.0364(9) 0.2891(8) 0.039(3) Uani 1.0 2 d .
N2 N 0.4431(13) 0.3200(10) 0.0776(8) 0.040(3) Uani 1.0 2 d .
C1 C 0.3384(15) 0.1185(11) 0.2420(11) 0.041(4) Uani 1.0 2 d .
C2 C 0.5047(17) 0.2188(13) 0.3239(12) 0.052(5) Uani 1.0 2 d .
C3 C 0.6627(17) 0.2420(12) 0.2971(13) 0.058(5) Uani 1.0 2 d .
C4 C 0.827(2) 0.3570(14) 0.3736(14) 0.087(7) Uani 1.0 2 d .
C5 C 0.2150(18) -0.0778(12) 0.3295(11) 0.045(5) Uani 1.0 2 d .
C6 C 0.0421(16) -0.1343(12) 0.3589(10) 0.041(4) Uani 1.0 2 d .
C7 C -0.0185(18) -0.2451(11) 0.4023(11) 0.051(5) Uani 1.0 2 d .
C8 C -0.1891(18) -0.2770(12) 0.4209(12) 0.057(5) Uani 1.0 2 d .
C9 C -0.2873(17) -0.1998(12) 0.4010(11) 0.049(5) Uani 1.0 2 d .
C10 C -0.2264(15) -0.0899(12) 0.3567(10) 0.043(4) Uani 1.0 2 d .
C11 C -0.0599(17) -0.0612(12) 0.3360(10) 0.043(4) Uani 1.0 2 d .
C12 C 0.0423(16) 0.0449(12) 0.2868(11) 0.047(4) Uani 1.0 2 d .
C13 C 0.4377(16) 0.2370(13) -0.0303(11) 0.048(5) Uani 1.0 2 d .
C14 C 0.5718(18) 0.2762(15) -0.0864(12) 0.059(5) Uani 1.0 2 d .
C15 C 0.7106(18) 0.4030(15) -0.0331(13) 0.058(5) Uani 1.0 2 d .
C16 C 0.7188(16) 0.4887(13) 0.0786(13) 0.053(5) Uani 1.0 2 d .
C17 C 0.5819(16) 0.4437(12) 0.1287(11) 0.047(4) Uani 1.0 2 d .
H1 H 0.3637 0.0515 0.1789 0.0464 Uiso 1.0 2 calc R
H2 H 0.5005 0.2705 0.3984 0.0579 Uiso 1.0 2 calc R
H3 H 0.6671 0.1830 0.2256 0.0637 Uiso 1.0 2 calc R
H4 H 0.8463 0.3416 0.4468 0.1125 Uiso 1.0 2 calc R
H5 H 0.9249 0.3562 0.3389 0.1125 Uiso 1.0 2 calc R
H6 H 0.8159 0.4481 0.3871 0.1124 Uiso 1.0 2 calc R
H7 H 0.0502 -0.2963 0.4165 0.0572 Uiso 1.0 2 calc R
H8 H 0.7998 0.4320 -0.0708 0.0778 Uiso 1.0 2 calc R
H9 H 0.5671 0.2167 -0.1603 0.0698 Uiso 1.0 2 calc R
H10 H -0.2361 -0.3521 0.4477 0.0623 Uiso 1.0 2 calc R
H11 H 0.5836 0.5024 0.2022 0.0521 Uiso 1.0 2 calc R
H12 H -0.3980 -0.2211 0.4180 0.0540 Uiso 1.0 2 calc R
H13 H 0.3406 0.1515 -0.0683 0.0526 Uiso 1.0 2 calc R
H15 H -0.2936 -0.0382 0.3412 0.0459 Uiso 1.0 2 calc R
H16 H 0.8151 0.5741 0.1187 0.0696 Uiso 1.0 2 calc R

loop_
_atom_site_aniso_label
_atom_site_aniso_U_11
_atom_site_aniso_U_22
_atom_site_aniso_U_33
_atom_site_aniso_U_12
_atom_site_aniso_U_13
_atom_site_aniso_U_23
O1 0.039(6) 0.058(6) 0.051(7) 0.016(5) 0.006(5) 0.016(5)
O2 0.056(7) 0.058(6) 0.050(7) 0.025(5) 0.021(6) 0.023(5)
N1 0.028(6) 0.044(6) 0.030(7) -0.001(5) 0.005(6) 0.007(5)
N2 0.043(7) 0.048(6) 0.021(6) 0.013(6) -0.006(6) 0.012(5)
C1 0.033(8) 0.041(7) 0.041(9) 0.002(6) 0.020(7) 0.014(7)
C2 0.037(9) 0.069(9) 0.039(9) -0.001(7) 0.004(8) 0.027(8)
C3 0.042(9) 0.035(7) 0.082(13) 0.005(7) -0.014(9) 0.021(8)
C4 0.085(13) 0.073(10) 0.123(16) 0.028(10) 0.041(12) 0.056(10)
C5 0.057(10) 0.037(7) 0.029(8) 0.016(7) -0.001(8) 0.001(6)
C6 0.042(8) 0.045(7) 0.021(8) -0.001(7) 0.015(7) 0.009(6)
C7 0.060(10) 0.038(7) 0.045(9) 0.014(7) 0.008(8) 0.007(7)
C8 0.058(10) 0.033(7) 0.065(11) -0.004(7) 0.032(9) 0.012(7)
C9 0.046(9) 0.042(7) 0.047(9) 0.009(7) 0.012(8) 0.006(7)
C10 0.028(8) 0.048(8) 0.038(9) 0.000(6) 0.003(7) 0.012(7)
C11 0.046(9) 0.034(7) 0.030(8) 0.002(7) -0.001(7) 0.002(6)
C12 0.032(8) 0.028(7) 0.047(10) -0.011(6) 0.004(8) -0.007(6)
C13 0.035(8) 0.064(9) 0.034(9) 0.008(7) -0.003(7) 0.016(7)
C14 0.047(10) 0.093(11) 0.035(9) 0.030(9) 0.007(8) 0.017(9)
C15 0.046(10) 0.096(11) 0.053(11) 0.037(9) 0.021(9) 0.042(9)
C16 0.035(8) 0.070(9) 0.069(11) 0.022(8) 0.025(9) 0.038(9)
C17 0.042(9) 0.043(7) 0.046(10) 0.009(7) 0.001(8) 0.012(7)

loop_
_atom_type_symbol
_atom_type_description
_atom_type_scat_dispersion_real
_atom_type_scat_dispersion_imag
_atom_type_scat_source
C C 0.0033 0.0016
;
International Tables for Crystallography
(1992, Vol. C, Tables 4.2.6.8 and 6.1.1.4)
;
H H 0.0000 0.0000
;
International Tables for Crystallography
(1992, Vol. C, Table 6.1.1.4)
;
Br Br -0.2901 2.4595
;
International Tables for Crystallography
(1992, Vol. C, Tables 4.2.6.8 and 6.1.1.4)
;
In In -0.7276 1.3100
;
International Tables for Crystallography
(1992, Vol. C, Tables 4.2.6.8 and 6.1.1.4)
;
N N 0.0061 0.0033
;
International Tables for Crystallography
(1992, Vol. C, Tables 4.2.6.8 and 6.1.1.4)
;
O O 0.0106 0.0060
;
International Tables for Crystallography
(1992, Vol. C, Tables 4.2.6.8 and 6.1.1.4)
;

loop_
_geom_angle_atom_site_label_1
_geom_angle_atom_site_label_2
_geom_angle_atom_site_label_3
_geom_angle
_geom_angle_publ_flag
Br1 In1 Br2 112.7(3) yes
Br1 In1 Br3 6.5(4) yes
Br1 In1 Br4 5.4(3) yes
Br1 In1 Br5 105.5(4) yes
Br1 In1 Br6 108.1(4) yes
Br1 In1 O1 93.4(3) yes
Br1 In1 N2 95.3(3) yes
Br1 In1 C1 113.2(4) yes
Br2 In1 Br3 118.0(4) yes
Br2 In1 Br4 107.3(3) yes
Br2 In1 Br5 7.3(3) yes
Br2 In1 Br6 9.0(3) yes
Br2 In1 O1 89.5(3) yes
Br2 In1 N2 91.8(3) yes
Br2 In1 C1 132.6(3) yes
Br3 In1 Br4 11.2(4) yes
Br3 In1 Br5 110.8(4) yes
Br3 In1 Br6 112.8(4) yes
Br3 In1 O1 89.6(3) yes
Br3 In1 N2 98.6(4) yes
Br3 In1 C1 107.2(4) yes
Br4 In1 Br5 100.1(4) yes
Br4 In1 Br6 102.8(4) yes
Br4 In1 O1 93.1(3) yes
Br4 In1 N2 96.0(4) yes
Br4 In1 C1 118.4(4) yes
Br5 In1 Br6 8.6(4) yes
Br5 In1 O1 90.2(4) yes
Br5 In1 N2 92.4(4) yes
Br5 In1 C1 139.7(4) yes
Br6 In1 O1 81.9(3) yes
Br6 In1 N2 100.1(4) yes
Br6 In1 C1 134.2(4) yes
O1 In1 N2 169.9(4) yes
O1 In1 C1 76.9(5) yes
N2 In1 C1 94.9(5) yes
Br1 In2 Br2 100.3(6) yes
Br1 In2 Br3 5.9(3) yes
Br1 In2 Br4 4.5(3) yes
Br1 In2 Br5 93.7(6) yes
Br1 In2 Br6 96.2(6) yes
Br1 In2 O1 87.5(6) yes
Br1 In2 N2 86.7(5) yes
Br1 In2 C1 112.9(7) yes
Br2 In2 Br3 105.3(6) yes
Br2 In2 Br4 95.9(6) yes
Br2 In2 Br5 6.6(3) yes
Br2 In2 Br6 8.6(3) yes
Br2 In2 O1 87.9(5) yes
Br2 In2 N2 87.7(7) yes
Br2 In2 C1 145.5(7) yes
Br3 In2 Br4 9.8(4) yes
Br3 In2 Br5 98.7(6) yes
Br3 In2 Br6 100.7(7) yes
Br3 In2 O1 84.6(6) yes
Br3 In2 N2 90.1(5) yes
Br3 In2 C1 107.4(7) yes
Br4 In2 Br5 89.2(6) yes
Br4 In2 Br6 91.7(6) yes
Br4 In2 O1 86.8(6) yes
Br4 In2 N2 87.0(5) yes
Br4 In2 C1 117.2(7) yes
Br5 In2 Br6 8.0(3) yes
Br5 In2 O1 87.6(6) yes
Br5 In2 N2 87.3(7) yes
Br5 In2 C1 151.9(7) yes
Br6 In2 O1 80.2(5) yes
Br6 In2 N2 95.0(7) yes
Br6 In2 C1 146.5(7) yes
O1 In2 N2 172.1(9) yes
O1 In2 C1 84.6(8) yes
N2 In2 C1 102.6(8) yes
Br1 In3 Br2 120.7(11) yes
Br1 In3 Br3 7.3(4) yes
Br1 In3 Br4 6.2(4) yes
Br1 In3 Br5 113.5(11) yes
Br1 In3 Br6 117.0(11) yes
Br1 In3 O1 103.3(9) yes
Br1 In3 N2 98.5(8) yes
Br1 In3 C1 117.5(9) yes
Br2 In3 Br3 126.9(12) yes
Br2 In3 Br4 114.6(11) yes
Br2 In3 Br5 7.2(3) yes
Br2 In3 Br6 8.7(3) yes
Br2 In3 O1 89.7(6) yes
Br2 In3 N2 86.8(7) yes
Br2 In3 C1 121.7(8) yes
Br3 In3 Br4 12.6(5) yes
Br3 In3 Br5 119.6(11) yes
Br3 In3 Br6 122.5(12) yes
Br3 In3 O1 98.7(9) yes
Br3 In3 N2 102.0(8) yes
Br3 In3 C1 111.1(9) yes
Br4 In3 Br5 107.3(10) yes
Br4 In3 Br6 110.8(11) yes
Br4 In3 O1 102.9(9) yes
Br4 In3 N2 99.8(8) yes
Br4 In3 C1 123.6(9) yes
Br5 In3 Br6 8.5(4) yes
Br5 In3 O1 91.2(7) yes
Br5 In3 N2 88.2(8) yes
Br5 In3 C1 128.9(8) yes
Br6 In3 O1 82.9(7) yes
Br6 In3 N2 95.2(8) yes
Br6 In3 C1 124.5(9) yes
O1 In3 N2 156.4(11) yes
O1 In3 C1 75.2(8) yes
N2 In3 C1 86.8(9) yes
In1 Br1 In2 4.9(4) yes
In1 Br1 In3 3.5(6) yes
In2 Br1 In3 6.7(7) yes
In1 Br2 In2 7.8(3) yes
In1 Br2 In3 6.9(6) yes
In2 Br2 In3 14.1(6) yes
In1 Br3 In2 5.4(4) yes
In1 Br3 In3 3.4(6) yes
In2 Br3 In3 7.6(7) yes
In1 Br4 In2 4.0(4) yes
In1 Br4 In3 2.8(5) yes
In2 Br4 In3 5.0(6) yes
In1 Br5 In2 7.2(3) yes
In1 Br5 In3 6.9(5) yes
In2 Br5 In3 13.5(6) yes
In1 Br6 In2 7.8(3) yes
In1 Br6 In3 7.1(6) yes
In2 Br6 In3 14.2(6) yes
In1 O1 In2 8.8(4) yes
In1 O1 In3 7.3(6) yes
In1 O1 C12 107.6(9) yes
In2 O1 In3 15.7(7) yes
In2 O1 C12 99.5(9) yes
In3 O1 C12 112.5(10) yes
C1 N1 C5 126.3(11) yes
C1 N1 C12 123.3(11) yes
C5 N1 C12 109.9(11) yes
In1 N2 In2 9.1(4) yes
In1 N2 In3 6.5(5) yes
In1 N2 C13 119.9(7) yes
In1 N2 C17 122.6(9) yes
In2 N2 In3 15.2(7) yes
In2 N2 C13 114.8(8) yes
In2 N2 C17 127.0(9) yes
In3 N2 C13 125.2(8) yes
In3 N2 C17 117.2(9) yes
C13 N2 C17 117.5(11) yes
In1 C1 In2 5.2(4) yes
In1 C1 In3 6.5(5) yes
In1 C1 N1 107.3(9) yes
In1 C1 C2 106.7(9) yes
In2 C1 In3 11.2(6) yes
In2 C1 N1 106.5(10) yes
In2 C1 C2 111.2(10) yes
In3 C1 N1 104.4(10) yes
In3 C1 C2 103.5(9) yes
N1 C1 C2 116.9(11) yes
C1 C2 C3 123.4(12) yes
C2 C3 C4 123.2(13) yes
O2 C5 N1 122.3(12) yes
O2 C5 C6 132.8(13) yes
N1 C5 C6 104.9(12) yes
C5 C6 C7 128.5(14) yes
C5 C6 C11 109.9(12) yes
C7 C6 C11 121.6(13) yes
C6 C7 C8 116.4(14) yes
C7 C8 C9 121.3(13) yes
C8 C9 C10 121.9(13) yes
C9 C10 C11 116.4(13) yes
C6 C11 C10 122.3(13) yes
C6 C11 C12 107.3(12) yes
C10 C11 C12 130.4(14) yes
O1 C12 N1 124.3(12) yes
O1 C12 C11 127.8(13) yes
N1 C12 C11 107.9(12) yes
N2 C13 C14 121.8(10) yes
C13 C14 C15 119.6(13) yes
C14 C15 C16 119.2(14) yes
C15 C16 C17 118.1(10) yes
N2 C17 C16 123.8(12) yes
In1 C1 H1 108.815 no
In2 C1 H1 104.533 no
In3 C1 H1 115.294 no
N1 C1 H1 108.407 no
C2 C1 H1 108.542 no
C1 C2 H2 117.818 no
C3 C2 H2 118.738 no
C2 C3 H3 118.149 no
C4 C3 H3 118.630 no
C3 C4 H4 107.858 no
C3 C4 H5 110.633 no
C3 C4 H6 109.996 no
H4 C4 H5 109.446 no
H4 C4 H6 109.439 no
H5 C4 H6 109.441 no
C6 C7 H7 121.628 no
C8 C7 H7 121.994 no
C7 C8 H10 119.205 no
C9 C8 H10 119.456 no
C8 C9 H12 118.883 no
C10 C9 H12 119.211 no
C9 C10 H15 122.484 no
C11 C10 H15 121.068 no
N2 C13 H13 118.929 no
C14 C13 H13 119.277 no
C13 C14 H9 120.677 no
C15 C14 H9 119.765 no
C14 C15 H8 120.439 no
C16 C15 H8 120.347 no
C15 C16 H16 121.062 no
C17 C16 H16 120.807 no
N2 C17 H11 117.432 no
C16 C17 H11 118.809 no

loop_
_geom_bond_atom_site_label_1
_geom_bond_atom_site_label_2
_geom_bond_distance
_geom_bond_publ_flag
In1 Br1 2.446(8) yes
In1 Br2 2.497(6) yes
In1 Br3 2.520(10) yes
In1 Br4 2.671(9) yes
In1 Br5 2.563(11) yes
In1 Br6 2.460(9) yes
In1 O1 2.409(10) yes
In1 N2 2.279(11) yes
In1 C1 2.219(15) yes
In2 Br1 2.741(15) yes
In2 Br2 2.617(16) yes
In2 Br3 2.791(16) yes
In2 Br4 2.983(16) yes
In2 Br5 2.724(19) yes
In2 Br6 2.595(18) yes
In2 O1 2.350(18) yes
In2 N2 2.330(19) yes
In2 C1 1.90(3) yes
In3 Br1 2.17(2) yes
In3 Br2 2.559(19) yes
In3 Br3 2.24(2) yes
In3 Br4 2.39(2) yes
In3 Br5 2.59(3) yes
In3 Br6 2.49(2) yes
In3 O1 2.33(3) yes
In3 N2 2.44(3) yes
In3 C1 2.39(3) yes
O1 C12 1.237(18) yes
O2 C5 1.206(19) yes
N1 C1 1.445(16) yes
N1 C5 1.440(18) yes
N1 C12 1.382(18) yes
N2 C13 1.346(16) yes
N2 C17 1.335(12) yes
C1 C2 1.451(14) yes
C2 C3 1.34(2) yes
C3 C4 1.462(16) yes
C5 C6 1.486(19) yes
C6 C7 1.391(19) yes
C6 C11 1.36(2) yes
C7 C8 1.40(2) yes
C8 C9 1.36(3) yes
C9 C10 1.391(19) yes
C10 C11 1.377(19) yes
C11 C12 1.490(19) yes
C13 C14 1.38(2) yes
C14 C15 1.356(16) yes
C15 C16 1.39(2) yes
C16 C17 1.37(2) yes
C1 H1 0.980 no
C2 H2 0.930 no
C3 H3 0.930 no
C4 H4 0.960 no
C4 H5 0.960 no
C4 H6 0.960 no
C7 H7 0.930 no
C8 H10 0.930 no
C9 H12 0.930 no
C10 H15 0.930 no
C13 H13 0.930 no
C14 H9 0.930 no
C15 H8 0.930 no
C16 H16 0.930 no
C17 H11 0.930 no

loop_
_geom_contact_atom_site_label_1
_geom_contact_atom_site_label_2
_geom_contact_distance
_geom_contact_publ_flag
_geom_contact_site_symmetry_2
Br1 C17 3.531(17) no .
Br2 C13 3.576(15) no .
O1 C5 3.499(19) no .
O1 C6 3.495(17) no .
O1 C10 3.140(16) no .
O2 C1 2.946(17) no .
O2 C2 3.332(16) no .
O2 C7 3.178(17) no .
O2 C11 3.515(18) no .
O2 C12 3.450(18) no .
N2 C2 3.506(19) no .
N2 C3 3.49(2) no .
N2 C15 2.763(19) no .
C2 C5 3.282(18) no .
C2 C12 3.550(18) no .
C3 C17 3.50(3) no .
C6 C9 2.73(2) no .
C7 C10 2.83(2) no .
C8 C11 2.725(19) no .
C13 C16 2.716(14) no .
C14 C17 2.692(18) no .
Br2 N1 3.309(9) no 2_555
Br2 C1 3.536(10) no 2_555
Br2 C12 3.410(13) no 2_555
Br5 N1 3.449(12) no 2_555
Br5 C15 3.51(2) no 1_455
Br6 N1 3.525(11) no 2_555
O1 C3 3.358(18) no 1_455
O1 C4 3.241(19) no 1_455
O2 C9 3.533(19) no 1_655
O2 C10 3.452(16) no 1_655
O2 C14 3.321(17) no 2_655
N1 Br2 3.309(9) no 2_555
N1 Br5 3.449(12) no 2_555
N1 Br6 3.525(11) no 2_555
N1 C9 3.564(15) no 2_556
N2 C16 3.58(2) no 2_665
C1 Br2 3.536(10) no 2_555
C3 O1 3.358(18) no 1_655
C4 O1 3.241(19) no 1_655
C5 C9 3.556(16) no 2_556
C6 C10 3.414(14) no 2_556
C8 C12 3.499(16) no 2_556
C9 O2 3.533(19) no 1_455
C9 N1 3.564(15) no 2_556
C9 C5 3.556(16) no 2_556
C10 O2 3.452(16) no 1_455
C10 C6 3.414(14) no 2_556
C12 Br2 3.410(13) no 2_555
C12 C8 3.499(16) no 2_556
C14 O2 3.321(17) no 2_655
C15 Br5 3.51(2) no 1_655
C15 C17 3.56(3) no 2_665
C16 N2 3.58(2) no 2_665
C17 C15 3.56(3) no 2_665
In1 H2 3.3154 no .
In1 H11 3.1860 no .
In1 H13 3.1531 no .
In2 H2 3.1785 no .
In2 H11 3.3406 no .
In2 H13 3.0735 no .
In3 H2 3.3209 no .
In3 H11 3.1727 no .
In3 H13 3.4107 no .
Br1 H11 2.9014 no .
Br2 H13 3.1275 no .
Br3 H2 3.4392 no .
Br3 H11 3.0097 no .
Br4 H11 3.0657 no .
Br5 H13 3.3221 no .
Br6 H13 3.4598 no .
O1 H1 3.5415 no .
O1 H15 2.9990 no .
O2 H1 2.8796 no .
O2 H2 3.5989 no .
O2 H7 3.0528 no .
N1 H2 2.6719 no .
N2 H1 3.3092 no .
N2 H3 3.3357 no .
N2 H9 3.2213 no .
N2 H16 3.2116 no .
C1 H3 2.6143 no .
C2 H4 2.7024 no .
C2 H5 3.2439 no .
C2 H6 2.7212 no .
C3 H1 2.5322 no .
C3 H11 3.4734 no .
C4 H2 2.6271 no .
C5 H1 2.7716 no .
C5 H2 3.4367 no .
C5 H7 2.8289 no .
C6 H10 3.2141 no .
C6 H15 3.2358 no .
C7 H12 3.2368 no .
C8 H15 3.2534 no .
C9 H7 3.2513 no .
C10 H10 3.2388 no .
C11 H7 3.2438 no .
C11 H12 3.1966 no .
C12 H1 3.0916 no .
C12 H2 3.5721 no .
C12 H15 2.8420 no .
C13 H8 3.2131 no .
C13 H11 3.1249 no .
C14 H16 3.2104 no .
C15 H11 3.1991 no .
C15 H13 3.2019 no .
C16 H9 3.2074 no .
C17 H3 3.5099 no .
C17 H6 3.4717 no .
C17 H8 3.2053 no .
C17 H13 3.1322 no .
H1 H2 2.7963 no .
H1 H3 2.3282 no .
H1 H13 3.4814 no .
H2 H3 2.7632 no .
H2 H4 2.6348 no .
H2 H5 3.5364 no .
H2 H6 2.7091 no .
H3 H4 2.6675 no .
H3 H5 2.2477 no .
H3 H6 2.6859 no .
H6 H11 3.0763 no .
H7 H10 2.3441 no .
H8 H9 2.2887 no .
H8 H16 2.3362 no .
H9 H13 2.3142 no .
H10 H12 2.2702 no .
H11 H16 2.2903 no .
H12 H15 2.3441 no .
In3 H5 3.4009 no 1_455
Br1 H4 3.5398 no 2_666
Br1 H5 2.9463 no 1_455
Br1 H7 3.5362 no 1_565
Br1 H8 3.2938 no 2_665
Br1 H12 3.1245 no 1_665
Br2 H1 3.0920 no 2_555
Br2 H16 3.2517 no 2_665
Br3 H2 3.4148 no 2_666
Br3 H4 3.3962 no 2_666
Br3 H5 2.8978 no 1_455
Br3 H7 3.5551 no 1_565
Br3 H8 3.5819 no 2_665
Br3 H10 3.4081 no 2_556
Br3 H12 3.1212 no 1_665
Br4 H2 3.5861 no 2_666
Br4 H4 3.3832 no 2_666
Br4 H5 2.8791 no 1_455
Br4 H7 3.2457 no 1_565
Br4 H8 3.1250 no 2_665
Br4 H12 3.0685 no 1_665
Br5 H1 3.1918 no 2_555
Br5 H8 3.3604 no 1_455
Br5 H8 3.3795 no 2_665
Br5 H16 3.0984 no 2_665
Br6 H1 3.0841 no 2_555
Br6 H8 3.5806 no 1_455
Br6 H16 3.4878 no 2_665
O1 H3 2.9248 no 1_455
O1 H4 3.4142 no 1_455
O1 H5 2.5996 no 1_455
O1 H13 3.2765 no 2_555
O2 H9 2.4272 no 2_655
O2 H12 2.9500 no 1_655
O2 H15 2.8226 no 1_655
N1 H12 3.4254 no 2_556
C2 H12 3.3819 no 2_556
C3 H15 3.2635 no 1_655
C4 H4 3.3350 no 2_766
C4 H6 3.4539 no 2_766
C4 H7 3.3574 no 1_665
C4 H7 2.9580 no 2_656
C4 H10 3.1624 no 1_665
C5 H9 3.2472 no 2_655
C5 H12 3.4524 no 2_556
C6 H15 3.5940 no 2_556
C6 H16 3.3612 no 1_445
C7 H4 2.7925 no 2_656
C7 H6 3.0085 no 1_445
C7 H11 3.5220 no 1_445
C7 H16 3.3018 no 1_445
C8 H2 3.5959 no 2_556
C8 H4 3.4290 no 2_656
C8 H6 2.8156 no 1_445
C8 H11 2.9039 no 1_445
C8 H16 3.5935 no 1_445
C9 H2 3.3101 no 2_556
C9 H9 3.4276 no 2_555
C9 H11 3.1156 no 1_445
C10 H9 3.0768 no 2_555
C10 H13 3.3537 no 2_555
C11 H13 3.4465 no 2_555
C12 H10 3.5929 no 2_556
C12 H13 3.4431 no 2_555
C13 H16 3.5750 no 2_665
C14 H1 3.5417 no 2_655
C14 H11 3.5252 no 2_665
C14 H15 3.3566 no 2_555
C15 H11 3.5510 no 2_665
H1 Br2 3.0920 no 2_555
H1 Br5 3.1918 no 2_555
H1 Br6 3.0841 no 2_555
H1 C14 3.5417 no 2_655
H1 H9 3.0061 no 2_655
H2 Br3 3.4148 no 2_666
H2 Br4 3.5861 no 2_666
H2 C8 3.5959 no 2_556
H2 C9 3.3101 no 2_556
H2 H10 3.2159 no 2_556
H2 H12 2.6274 no 2_556
H3 O1 2.9248 no 1_655
H3 H13 3.4698 no 2_655
H3 H15 3.1267 no 1_655
H4 Br1 3.5398 no 2_666
H4 Br3 3.3962 no 2_666
H4 Br4 3.3832 no 2_666
H4 O1 3.4142 no 1_655
H4 C4 3.3350 no 2_766
H4 C7 2.7925 no 2_656
H4 C8 3.4290 no 2_656
H4 H4 3.2287 no 2_766
H4 H5 3.2626 no 2_766
H4 H6 2.9621 no 2_766
H4 H7 2.0286 no 2_656
H4 H10 3.4971 no 1_665
H4 H10 3.2568 no 2_656
H4 H15 3.5571 no 1_655
H5 In3 3.4009 no 1_655
H5 Br1 2.9463 no 1_655
H5 Br3 2.8978 no 1_655
H5 Br4 2.8791 no 1_655
H5 O1 2.5996 no 1_655
H5 H4 3.2626 no 2_766
H5 H6 3.3840 no 2_766
H5 H7 3.2641 no 1_665
H5 H7 3.2287 no 2_656
H5 H10 3.4403 no 2_656
H6 C4 3.4539 no 2_766
H6 C7 3.0085 no 1_665
H6 C8 2.8156 no 1_665
H6 H4 2.9621 no 2_766
H6 H5 3.3840 no 2_766
H6 H6 3.4695 no 2_766
H6 H7 2.6436 no 1_665
H6 H7 3.4957 no 2_656
H6 H10 2.2173 no 1_665
H7 Br1 3.5362 no 1_545
H7 Br3 3.5551 no 1_545
H7 Br4 3.2457 no 1_545
H7 C4 3.3574 no 1_445
H7 C4 2.9580 no 2_656
H7 H4 2.0286 no 2_656
H7 H5 3.2641 no 1_445
H7 H5 3.2287 no 2_656
H7 H6 2.6436 no 1_445
H7 H6 3.4957 no 2_656
H7 H16 3.5473 no 1_445
H8 Br1 3.2938 no 2_665
H8 Br3 3.5819 no 2_665
H8 Br4 3.1250 no 2_665
H8 Br5 3.3604 no 1_655
H8 Br5 3.3795 no 2_665
H8 Br6 3.5806 no 1_655
H8 H8 3.1617 no 2_765
H8 H16 3.3106 no 2_765
H9 O2 2.4272 no 2_655
H9 C5 3.2472 no 2_655
H9 C9 3.4276 no 2_555
H9 C10 3.0768 no 2_555
H9 H1 3.0061 no 2_655
H9 H12 3.3052 no 2_555
H9 H15 2.6691 no 2_555
H10 Br3 3.4081 no 2_556
H10 C4 3.1624 no 1_445
H10 C12 3.5929 no 2_556
H10 H2 3.2159 no 2_556
H10 H4 3.4971 no 1_445
H10 H4 3.2568 no 2_656
H10 H5 3.4403 no 2_656
H10 H6 2.2173 no 1_445
H10 H11 2.8921 no 1_445
H11 C7 3.5220 no 1_665
H11 C8 2.9039 no 1_665
H11 C9 3.1156 no 1_665
H11 C14 3.5252 no 2_665
H11 C15 3.5510 no 2_665
H11 H10 2.8921 no 1_665
H11 H12 3.2694 no 1_665
H12 Br1 3.1245 no 1_445
H12 Br3 3.1212 no 1_445
H12 Br4 3.0685 no 1_445
H12 O2 2.9500 no 1_455
H12 N1 3.4254 no 2_556
H12 C2 3.3819 no 2_556
H12 C5 3.4524 no 2_556
H12 H2 2.6274 no 2_556
H12 H9 3.3052 no 2_555
H12 H11 3.2694 no 1_445
H13 O1 3.2765 no 2_555
H13 C10 3.3537 no 2_555
H13 C11 3.4465 no 2_555
H13 C12 3.4431 no 2_555
H13 H3 3.4698 no 2_655
H13 H15 3.1373 no 2_555
H15 O2 2.8226 no 1_455
H15 C3 3.2635 no 1_455
H15 C6 3.5940 no 2_556
H15 C14 3.3566 no 2_555
H15 H3 3.1267 no 1_455
H15 H4 3.5571 no 1_455
H15 H9 2.6691 no 2_555
H15 H13 3.1373 no 2_555
H16 Br2 3.2517 no 2_665
H16 Br5 3.0984 no 2_665
H16 Br6 3.4878 no 2_665
H16 C6 3.3612 no 1_665
H16 C7 3.3018 no 1_665
H16 C8 3.5935 no 1_665
H16 C13 3.5750 no 2_665
H16 H7 3.5473 no 1_665
H16 H8 3.3106 no 2_765

loop_
_geom_torsion_atom_site_label_1
_geom_torsion_atom_site_label_2
_geom_torsion_atom_site_label_3
_geom_torsion_atom_site_label_4
_geom_torsion
_geom_torsion_publ_flag
Br1 In1 O1 C12 -119.0(5) no
Br1 In1 N2 C13 -160.0(8) no
Br1 In1 N2 C17 20.4(9) no
Br1 In1 C1 N1 91.7(5) no
Br1 In1 C1 C2 -34.3(8) no
Br2 In1 O1 C12 128.3(5) no
Br2 In1 N2 C13 -47.0(8) no
Br2 In1 N2 C17 133.4(8) no
Br2 In1 C1 N1 -73.3(8) no
Br2 In1 C1 C2 160.7(4) no
Br3 In1 O1 C12 -113.7(5) no
Br3 In1 N2 C13 -165.6(8) no
Br3 In1 N2 C17 14.7(9) no
Br3 In1 C1 N1 89.1(6) no
Br3 In1 C1 C2 -36.9(8) no
Br4 In1 O1 C12 -124.4(5) no
Br4 In1 N2 C13 -154.6(8) no
Br4 In1 N2 C17 25.8(9) no
Br4 In1 C1 N1 90.0(5) no
Br4 In1 C1 C2 -36.0(9) no
Br5 In1 O1 C12 135.5(5) no
Br5 In1 N2 C13 -54.2(8) no
Br5 In1 N2 C17 126.2(8) no
Br5 In1 C1 N1 -70.9(9) no
Br5 In1 C1 C2 163.1(5) no
Br6 In1 O1 C12 133.1(5) no
Br6 In1 N2 C13 -50.5(9) no
Br6 In1 N2 C17 129.9(8) no
Br6 In1 C1 N1 -61.1(9) no
Br6 In1 C1 C2 172.9(5) no
O1 In1 C1 N1 3.6(5) no
O1 In1 C1 C2 -122.4(7) no
C1 In1 O1 C12 -5.9(5) no
N2 In1 C1 N1 -170.4(5) no
N2 In1 C1 C2 63.6(7) no
C1 In1 N2 C13 86.1(8) no
C1 In1 N2 C17 -93.5(9) no
Br1 In2 O1 C12 -124.6(5) no
Br1 In2 N2 C13 -159.1(8) no
Br1 In2 N2 C17 30.8(11) no
Br1 In2 C1 N1 93.9(7) no
Br1 In2 C1 C2 -34.5(12) no
Br2 In2 O1 C12 135.0(5) no
Br2 In2 N2 C13 -58.6(8) no
Br2 In2 N2 C17 131.2(9) no
Br2 In2 C1 N1 -69.6(17) no
Br2 In2 C1 C2 162.0(12) no
Br3 In2 O1 C12 -119.4(5) no
Br3 In2 N2 C13 -163.9(8) no
Br3 In2 N2 C17 25.9(11) no
Br3 In2 C1 N1 91.5(7) no
Br3 In2 C1 C2 -37.0(11) no
Br4 In2 O1 C12 -129.0(5) no
Br4 In2 N2 C13 -154.6(8) no
Br4 In2 N2 C17 35.2(11) no
Br4 In2 C1 N1 92.5(7) no
Br4 In2 C1 C2 -35.9(12) no
Br5 In2 O1 C12 141.6(5) no
Br5 In2 N2 C13 -65.2(8) no
Br5 In2 N2 C17 124.6(9) no
Br5 In2 C1 N1 -66(2) no
Br5 In2 C1 C2 165.7(16) no
Br6 In2 O1 C12 138.7(5) no
Br6 In2 N2 C13 -63.2(9) no
Br6 In2 N2 C17 126.7(9) no
Br6 In2 C1 N1 -54.3(19) no
Br6 In2 C1 C2 177.3(13) no
O1 In2 C1 N1 8.9(7) no
O1 In2 C1 C2 -119.6(8) no
C1 In2 O1 C12 -11.3(6) no
N2 In2 C1 N1 -174.3(6) no
N2 In2 C1 C2 57.2(10) no
C1 In2 N2 C13 88.2(9) no
C1 In2 N2 C17 -82.0(11) no
Br1 In3 O1 C12 -114.8(9) no
Br1 In3 N2 C13 -159.4(9) no
Br1 In3 N2 C17 16.6(13) no
Br1 In3 C1 N1 95.1(10) no
Br1 In3 C1 C2 -27.7(13) no
Br2 In3 O1 C12 123.6(7) no
Br2 In3 N2 C13 -38.9(12) no
Br2 In3 N2 C17 137.2(8) no
Br2 In3 C1 N1 -82.7(11) no
Br2 In3 C1 C2 154.5(9) no
Br3 In3 O1 C12 -109.0(9) no
Br3 In3 N2 C13 -165.9(9) no
Br3 In3 N2 C17 10.2(14) no
Br3 In3 C1 N1 91.4(9) no
Br3 In3 C1 C2 -31.4(12) no
Br4 In3 O1 C12 -121.2(8) no
Br4 In3 N2 C13 -153.3(9) no
Br4 In3 N2 C17 22.8(12) no
Br4 In3 C1 N1 93.4(11) no
Br4 In3 C1 C2 -29.4(14) no
Br5 In3 O1 C12 130.7(7) no
Br5 In3 N2 C13 -46.0(12) no
Br5 In3 N2 C17 130.1(8) no
Br5 In3 C1 N1 -81.8(13) no
Br5 In3 C1 C2 155.4(11) no
Br6 In3 O1 C12 129.1(7) no
Br6 In3 N2 C13 -41.1(13) no
Br6 In3 N2 C17 134.9(8) no
Br6 In3 C1 N1 -72.8(12) no
Br6 In3 C1 C2 164.4(10) no
O1 In3 N2 C13 43(3) no
O1 In3 N2 C17 -141(2) no
N2 In3 O1 C12 42(3) no
O1 In3 C1 N1 -2.4(6) no
O1 In3 C1 C2 -125.2(8) no
C1 In3 O1 C12 0.6(7) no
N2 In3 C1 N1 -166.9(6) no
N2 In3 C1 C2 70.2(8) no
C1 In3 N2 C13 83.2(10) no
C1 In3 N2 C17 -100.7(9) no
In1 O1 C12 N1 7.5(12) no
In1 O1 C12 C11 -173.9(8) no
In2 O1 C12 N1 10.9(11) no
In2 O1 C12 C11 -170.5(9) no
In3 O1 C12 N1 1.8(13) no
In3 O1 C12 C11 -179.7(9) no
C1 N1 C5 O2 4.4(15) no
C1 N1 C5 C6 -175.1(8) no
C5 N1 C1 In1 169.4(8) no
C5 N1 C1 In2 164.0(8) no
C5 N1 C1 In3 175.4(8) no
C5 N1 C1 C2 -71.0(13) no
C1 N1 C12 O1 -4.8(15) no
C1 N1 C12 C11 176.4(7) no
C12 N1 C1 In1 -1.5(11) no
C12 N1 C1 In2 -6.9(11) no
C12 N1 C1 In3 4.5(11) no
C12 N1 C1 C2 118.1(11) no
C5 N1 C12 O1 -177.0(9) no
C5 N1 C12 C11 4.2(11) no
C12 N1 C5 O2 176.4(9) no
C12 N1 C5 C6 -3.2(10) no
In1 N2 C13 C14 -178.6(9) no
In1 N2 C17 C16 178.3(9) no
In2 N2 C13 C14 -170.1(10) no
In2 N2 C17 C16 168.6(10) no
In3 N2 C13 C14 177.1(11) no
In3 N2 C17 C16 -177.7(11) no
C13 N2 C17 C16 -1(2) no
C17 N2 C13 C14 1(2) no
In1 C1 C2 C3 -98.3(13) no
In2 C1 C2 C3 -95.6(15) no
In3 C1 C2 C3 -104.1(14) no
N1 C1 C2 C3 141.7(13) no
C1 C2 C3 C4 171.0(13) no
O2 C5 C6 C7 0.8(19) no
O2 C5 C6 C11 -178.6(11) no
N1 C5 C6 C7 -179.7(8) no
N1 C5 C6 C11 0.9(10) no
C5 C6 C7 C8 -179.3(9) no
C5 C6 C11 C10 -179.0(8) no
C5 C6 C11 C12 1.6(11) no
C7 C6 C11 C10 1.5(15) no
C7 C6 C11 C12 -177.9(8) no
C11 C6 C7 C8 0.1(14) no
C6 C7 C8 C9 -2.2(15) no
C7 C8 C9 C10 2.8(16) no
C8 C9 C10 C11 -1.2(15) no
C9 C10 C11 C6 -0.9(14) no
C9 C10 C11 C12 178.3(9) no
C6 C11 C12 O1 177.7(10) no
C6 C11 C12 N1 -3.6(11) no
C10 C11 C12 O1 -1.7(18) no
C10 C11 C12 N1 177.1(10) no
N2 C13 C14 C15 -2(3) no
C13 C14 C15 C16 2(3) no
C14 C15 C16 C17 -3(3) no
C15 C16 C17 N2 2(3) no
